data_4071628
loop_
_publ_author_name
'So, Cheuk-Wai'
'Watanabe, Daisuke'
'Wakamiya, Atsushi'
'Yamaguchi, Shigehiro'

_publ_section_title
;
 Synthesis and Structural Characterization of Pentaarylboroles and Their
 Dianions
;
_journal_issue 14
_journal_name_full Organometallics
_journal_page_first 3496
_journal_paper_doi 10.1021/om8002812
_journal_volume 27
_journal_year 2008
_chemical_formula_moiety 'C35 H27 B'
_chemical_formula_sum 'C35 H27 B'
_chemical_formula_weight 458.38
_chemical_melting_point 435
_chemical_name_common 1-toryl-2,3,4,5-tetraphenylborole
_chemical_name_systematic
; 
 ? 
;
_space_group_IT_number 92
_symmetry_cell_setting tetragonal
_symmetry_space_group_name_Hall 'P 4abw 2nw'
_symmetry_space_group_name_H-M 'P 41 21 2'
_atom_sites_solution_hydrogens geom
_atom_sites_solution_primary direct
_atom_sites_solution_secondary difmap
_audit_creation_method SHELXL-97
_cell_angle_alpha 90.00
_cell_angle_beta 90.00
_cell_angle_gamma 90.00
_cell_formula_units_Z 4
_cell_length_a 10.099(8)
_cell_length_b 10.099(8)
_cell_length_c 25.157(19)
_cell_measurement_reflns_used 7219
_cell_measurement_temperature 100(2)
_cell_measurement_theta_max 31.5050
_cell_measurement_theta_min 2.1734
_cell_volume 2566(3)
_computing_molecular_graphics 'ORTEP 3 for windows'
_computing_structure_refinement 'SHELXL-97 (Sheldrick, 1997)'
_computing_structure_solution 'SHELXS-97 (Sheldrick, 1990)'
_diffrn_ambient_temperature 100(2)
_diffrn_measured_fraction_theta_full 1.000
_diffrn_measured_fraction_theta_max 1.000
_diffrn_measurement_device_type
;
Saturn70 CCD (4x4 bin mode) with MicroMax-007
;
_diffrn_radiation_monochromator graphite
_diffrn_radiation_source 'fine-focus sealed tube'
_diffrn_radiation_type MoK\a
_diffrn_radiation_wavelength 0.71070
_diffrn_reflns_av_R_equivalents 0.0573
_diffrn_reflns_av_sigmaI/netI 0.0370
_diffrn_reflns_limit_h_max 12
_diffrn_reflns_limit_h_min -12
_diffrn_reflns_limit_k_max 12
_diffrn_reflns_limit_k_min -12
_diffrn_reflns_limit_l_max 27
_diffrn_reflns_limit_l_min -30
_diffrn_reflns_number 16891
_diffrn_reflns_theta_full 25.49
_diffrn_reflns_theta_max 25.49
_diffrn_reflns_theta_min 2.17
_exptl_absorpt_coefficient_mu 0.066
_exptl_absorpt_correction_T_max 0.9934
_exptl_absorpt_correction_T_min 0.9934
_exptl_absorpt_correction_type multi-scan
_exptl_absorpt_process_details 'Jacobson, R. (1998) Private communication'
_exptl_crystal_colour purple
_exptl_crystal_density_diffrn 1.187
_exptl_crystal_density_method 'not measured'
_exptl_crystal_description block
_exptl_crystal_F_000 968
_exptl_crystal_size_max 0.10
_exptl_crystal_size_mid 0.10
_exptl_crystal_size_min 0.10
_refine_diff_density_max 0.354
_refine_diff_density_min -0.249
_refine_diff_density_rms 0.062
_refine_ls_abs_structure_details 'Flack H D (1983), Acta Cryst. A39, 876-881'
_refine_ls_abs_structure_Flack 0.00
_refine_ls_extinction_coef none
_refine_ls_extinction_method none
_refine_ls_goodness_of_fit_ref 1.163
_refine_ls_hydrogen_treatment none
_refine_ls_matrix_type full
_refine_ls_number_parameters 166
_refine_ls_number_reflns 2396
_refine_ls_number_restraints 0
_refine_ls_restrained_S_all 1.163
_refine_ls_R_factor_all 0.0863
_refine_ls_R_factor_gt 0.0811
_refine_ls_shift/su_max 0.000
_refine_ls_shift/su_mean 0.000
_refine_ls_structure_factor_coef Fsqd
_refine_ls_weighting_details 'calc w=1/[\s^2^(Fo^2^)+(0.1273P)^2^+0.4253P] where P=(Fo^2^+2Fc^2^)/3'
_refine_ls_weighting_scheme calc
_refine_ls_wR_factor_gt 0.2055
_refine_ls_wR_factor_ref 0.2112
_reflns_number_gt 2198
_reflns_number_total 2396
_reflns_threshold_expression >2sigma(I)
_cod_data_source_file om8002812-file004.cif
_cod_data_source_block comp2
_cod_original_sg_symbol_H-M P41212
_cod_database_code 4071628

loop_
_symmetry_equiv_pos_as_xyz
'x, y, z'
'-x, -y, z+1/2'
'x+1/2, -y+1/2, -z+3/4'
'-x+1/2, y+1/2, -z+1/4'
'-y, -x, -z+1/2'
'y, x, -z'
'y+1/2, -x+1/2, z+3/4'
'-y+1/2, x+1/2, z+1/4'

loop_
_atom_site_label
_atom_site_type_symbol
_atom_site_fract_x
_atom_site_fract_y
_atom_site_fract_z
_atom_site_U_iso_or_equiv
_atom_site_adp_type
_atom_site_occupancy
_atom_site_symmetry_multiplicity
_atom_site_calc_flag
_atom_site_refinement_flags
B1 B 0.8452(4) 0.1548(4) 0.2500 0.0364(11) Uani 1 2 d S
C1 C 0.8467(3) 0.2924(3) 0.27968(11) 0.0353(7) Uani 1 1 d .
C2 C 0.7297(3) 0.3539(3) 0.26898(11) 0.0325(7) Uani 1 1 d .
C3 C 0.9528(3) 0.0472(3) 0.2500 0.0364(10) Uani 1 2 d S
C4 C 1.0545(3) 0.0433(3) 0.28858(13) 0.0399(7) Uani 1 1 d .
H1 H 1.0567 0.1096 0.3154 0.048 Uiso 1 1 calc R
C5 C 1.1502(4) -0.0530(4) 0.28863(14) 0.0479(9) Uani 1 1 d .
H2 H 1.2163 -0.0522 0.3155 0.057 Uiso 1 1 calc R
C6 C 1.1523(3) -0.1523(3) 0.2500 0.0423(11) Uani 1 2 d S
C7 C 1.2567(4) -0.2567(4) 0.2500 0.0671(16) Uani 1 2 d S
H3 H 1.2191 -0.3401 0.2370 0.101 Uiso 0.50 1 calc PR
H4 H 1.2899 -0.2692 0.2863 0.101 Uiso 0.50 1 calc PR
H5 H 1.3297 -0.2295 0.2268 0.101 Uiso 0.50 1 calc PR
C8 C 0.9501(3) 0.3460(3) 0.31638(12) 0.0348(7) Uani 1 1 d .
C9 C 1.0766(3) 0.3741(3) 0.29709(13) 0.0408(8) Uani 1 1 d .
H6 H 1.0950 0.3630 0.2603 0.049 Uiso 1 1 calc R
C10 C 1.1756(4) 0.4180(3) 0.33085(14) 0.0447(8) Uani 1 1 d .
H7 H 1.2605 0.4388 0.3169 0.054 Uiso 1 1 calc R
C11 C 1.1517(4) 0.4317(3) 0.38443(14) 0.0448(9) Uani 1 1 d .
H8 H 1.2204 0.4594 0.4077 0.054 Uiso 1 1 calc R
C12 C 1.0272(4) 0.4047(4) 0.40403(13) 0.0460(8) Uani 1 1 d .
H9 H 1.0100 0.4150 0.4409 0.055 Uiso 1 1 calc R
C13 C 0.9262(3) 0.3624(3) 0.37030(12) 0.0379(7) Uani 1 1 d .
H10 H 0.8406 0.3448 0.3843 0.045 Uiso 1 1 calc R
C14 C 0.6841(3) 0.4808(3) 0.29171(11) 0.0368(7) Uani 1 1 d .
C15 C 0.7661(3) 0.5921(3) 0.29341(12) 0.0396(8) Uani 1 1 d .
H11 H 0.8529 0.5875 0.2789 0.047 Uiso 1 1 calc R
C16 C 0.7217(4) 0.7099(3) 0.31618(12) 0.0448(8) Uani 1 1 d .
H12 H 0.7776 0.7856 0.3165 0.054 Uiso 1 1 calc R
C17 C 0.5961(4) 0.7168(3) 0.33838(13) 0.0459(8) Uani 1 1 d .
H13 H 0.5668 0.7967 0.3545 0.055 Uiso 1 1 calc R
C18 C 0.5132(3) 0.6070(3) 0.33707(12) 0.0435(8) Uani 1 1 d .
H14 H 0.4271 0.6121 0.3522 0.052 Uiso 1 1 calc R
C19 C 0.5558(3) 0.4904(3) 0.31375(12) 0.0385(7) Uani 1 1 d .
H15 H 0.4982 0.4160 0.3126 0.046 Uiso 1 1 calc R

loop_
_atom_site_aniso_label
_atom_site_aniso_U_11
_atom_site_aniso_U_22
_atom_site_aniso_U_33
_atom_site_aniso_U_23
_atom_site_aniso_U_13
_atom_site_aniso_U_12
B1 0.0423(17) 0.0423(17) 0.025(2) 0.0010(14) 0.0010(14) 0.002(2)
C1 0.0346(17) 0.0425(17) 0.0289(14) -0.0027(13) 0.0022(12) -0.0049(13)
C2 0.0342(16) 0.0358(16) 0.0275(13) 0.0001(12) 0.0007(12) -0.0013(13)
C3 0.0423(15) 0.0423(15) 0.0244(19) 0.0015(12) 0.0015(12) 0.0017(19)
C4 0.0419(18) 0.0423(19) 0.0354(16) 0.0003(13) -0.0044(13) 0.0026(14)
C5 0.047(2) 0.054(2) 0.0424(17) 0.0062(16) -0.0036(15) 0.0061(16)
C6 0.0420(16) 0.0420(16) 0.043(2) 0.0004(15) 0.0004(15) 0.009(2)
C7 0.063(2) 0.063(2) 0.075(4) -0.004(2) -0.004(2) 0.020(3)
C8 0.0380(17) 0.0346(16) 0.0318(14) -0.0027(12) -0.0037(12) 0.0010(13)
C9 0.0389(18) 0.0466(19) 0.0369(17) -0.0012(14) -0.0013(14) -0.0007(15)
C10 0.0349(18) 0.0433(19) 0.056(2) 0.0006(16) -0.0051(15) -0.0019(14)
C11 0.045(2) 0.0437(19) 0.0457(18) -0.0002(15) -0.0204(15) -0.0011(15)
C12 0.060(2) 0.0447(19) 0.0335(16) 0.0006(14) -0.0104(16) -0.0024(17)
C13 0.0410(17) 0.0442(18) 0.0285(14) -0.0018(13) -0.0019(13) -0.0027(14)
C14 0.0429(18) 0.0408(17) 0.0266(13) 0.0021(12) -0.0027(13) 0.0056(14)
C15 0.0453(19) 0.0383(18) 0.0351(16) 0.0010(13) -0.0046(14) 0.0001(14)
C16 0.060(2) 0.0359(18) 0.0387(16) -0.0010(14) -0.0100(15) 0.0003(15)
C17 0.065(2) 0.0366(18) 0.0362(16) -0.0050(13) -0.0064(16) 0.0078(16)
C18 0.0413(19) 0.049(2) 0.0398(17) -0.0023(15) -0.0004(14) 0.0048(15)
C19 0.0420(17) 0.0405(17) 0.0329(15) -0.0078(13) -0.0018(13) 0.0014(14)

loop_
_atom_type_symbol
_atom_type_description
_atom_type_scat_dispersion_real
_atom_type_scat_dispersion_imag
_atom_type_scat_source
C C 0.0033 0.0016 'International Tables Vol C Tables 4.2.6.8 and 6.1.1.4'
H H 0.0000 0.0000 'International Tables Vol C Tables 4.2.6.8 and 6.1.1.4'
B B 0.0013 0.0007 'International Tables Vol C Tables 4.2.6.8 and 6.1.1.4'

loop_
_geom_angle_atom_site_label_1
_geom_angle_atom_site_label_2
_geom_angle_atom_site_label_3
_geom_angle
_geom_angle_site_symmetry_1
_geom_angle_site_symmetry_3
C3 B1 C1 128.02(19) . .
C3 B1 C1 128.02(19) . 5_665
C1 B1 C1 104.0(4) . 5_665
C2 C1 C8 124.3(3) . .
C2 C1 B1 107.4(3) . .
C8 C1 B1 128.2(3) . .
C1 C2 C14 126.1(3) . .
C1 C2 C2 110.54(17) . 5_665
C14 C2 C2 123.29(17) . 5_665
C4 C3 C4 115.5(4) . 5_665
C4 C3 B1 122.3(2) . .
C4 C3 B1 122.3(2) 5_665 .
C5 C4 C3 122.2(3) . .
C4 C5 C6 121.3(3) . .
C5 C6 C5 117.5(4) . 5_665
C5 C6 C7 121.3(2) . .
C5 C6 C7 121.3(2) 5_665 .
C13 C8 C9 118.3(3) . .
C13 C8 C1 121.7(3) . .
C9 C8 C1 119.9(3) . .
C10 C9 C8 120.8(3) . .
C11 C10 C9 120.4(3) . .
C10 C11 C12 119.4(3) . .
C11 C12 C13 120.7(3) . .
C8 C13 C12 120.3(3) . .
C15 C14 C19 118.5(3) . .
C15 C14 C2 121.7(3) . .
C19 C14 C2 119.8(3) . .
C16 C15 C14 120.6(3) . .
C17 C16 C15 120.1(3) . .
C16 C17 C18 120.1(3) . .
C19 C18 C17 120.1(3) . .
C18 C19 C14 120.6(3) . .

loop_
_geom_bond_atom_site_label_1
_geom_bond_atom_site_label_2
_geom_bond_distance
_geom_bond_site_symmetry_2
B1 C3 1.537(7) .
B1 C1 1.578(5) .
B1 C1 1.578(5) 5_665
C1 C2 1.362(4) .
C1 C8 1.495(4) .
C2 C14 1.477(4) .
C2 C2 1.529(6) 5_665
C3 C4 1.414(4) .
C3 C4 1.414(4) 5_665
C4 C5 1.371(5) .
C5 C6 1.397(5) .
C6 C5 1.397(5) 5_665
C6 C7 1.491(7) .
C8 C13 1.388(4) .
C8 C9 1.396(5) .
C9 C10 1.385(5) .
C10 C11 1.376(5) .
C11 C12 1.377(5) .
C12 C13 1.394(5) .
C14 C15 1.397(5) .
C14 C19 1.412(5) .
C15 C16 1.394(5) .
C16 C17 1.388(5) .
C17 C18 1.390(5) .
C18 C19 1.385(5) .
